data_2235230
loop_
_publ_author_name
'Zhang, Jinfang'

_publ_section_title
;
 <i>catena</i>-Poly[[tetrakis(hexamethylphosphoramide-\k<i>O</i>)bis(nitrato-\k^2^<i>O</i>,<i>O</i>')lutetium(III)]
 [silver(I)-di-\m-sulfido-tungstate(VI)-di-\m-sulfido]]
;
_journal_coeditor_code RZ2754
_journal_issue 6
_journal_name_full 'Acta Crystallographica Section E'
_journal_page_first m770
_journal_page_last m771
_journal_paper_doi 10.1107/S1600536812020983
_journal_volume 68
_journal_year 2012
_chemical_formula_iupac '[Lu (N O3)2 (C6 H18 N3 O P)4] [Ag W S4]'
_chemical_formula_moiety ' C24 H72 Lu N14 O10 P4 +, Ag S4 W- '
_chemical_formula_sum 'C24 H72 Ag Lu N14 O10 P4 S4 W'
_chemical_formula_weight 1435.80
_chemical_name_systematic
;<i>catena</i>-Poly[[tetrakis(hexamethylphosphoramide-\k<i>O</i>)bis(nitrato-
\k^2^<i>O</i>,<i>O</i>')lutetium(III)]
[silver(I)-di-\m-sulfido-tungstate(VI)-di-\m-sulfido]]
;
_space_group_IT_number 14
_symmetry_cell_setting monoclinic
_symmetry_space_group_name_Hall '-P 2ybc'
_symmetry_space_group_name_H-M 'P 1 21/c 1'
_atom_sites_solution_hydrogens geom
_atom_sites_solution_primary direct
_atom_sites_solution_secondary difmap
_audit_creation_method 'SHELXTL (Sheldrick, 2008)'
_cell_angle_alpha 90.00
_cell_angle_beta 90.54(3)
_cell_angle_gamma 90.00
_cell_formula_units_Z 4
_cell_length_a 15.714(3)
_cell_length_b 29.505(6)
_cell_length_c 11.378(2)
_cell_measurement_reflns_used 14630
_cell_measurement_temperature 293(2)
_cell_measurement_theta_max 29.0702
_cell_measurement_theta_min 3.0221
_cell_volume 5275.1(17)
_computing_cell_refinement 'CrystalClear (Rigaku, 2008)'
_computing_data_collection 'CrystalClear (Rigaku, 2008)'
_computing_data_reduction 'CrystalClear (Rigaku, 2008)'
_computing_molecular_graphics 'SHELXTL (Sheldrick, 2008)'
_computing_publication_material 'SHELXTL (Sheldrick, 2008)'
_computing_structure_refinement 'SHELXTL (Sheldrick, 2008)'
_computing_structure_solution 'SHELXTL (Sheldrick, 2008)'
_diffrn_ambient_temperature 293(2)
_diffrn_measured_fraction_theta_full 0.994
_diffrn_measured_fraction_theta_max 0.994
_diffrn_measurement_device_type 'Rigaku Saturn724+'
_diffrn_measurement_method '\w scans'
_diffrn_radiation_monochromator graphite
_diffrn_radiation_source 'fine-focus sealed tube'
_diffrn_radiation_type MoK\a
_diffrn_radiation_wavelength 0.71073
_diffrn_reflns_av_R_equivalents 0.0384
_diffrn_reflns_av_sigmaI/netI 0.0518
_diffrn_reflns_limit_h_max 18
_diffrn_reflns_limit_h_min -18
_diffrn_reflns_limit_k_max 35
_diffrn_reflns_limit_k_min -28
_diffrn_reflns_limit_l_max 13
_diffrn_reflns_limit_l_min -11
_diffrn_reflns_number 26979
_diffrn_reflns_theta_full 25.37
_diffrn_reflns_theta_max 25.37
_diffrn_reflns_theta_min 3.02
_diffrn_standards_decay_% 0
_diffrn_standards_interval_time 0
_diffrn_standards_number 0
_exptl_absorpt_coefficient_mu 4.735
_exptl_absorpt_correction_T_max 1.0000
_exptl_absorpt_correction_T_min 0.7575
_exptl_absorpt_correction_type multi-scan
_exptl_absorpt_process_details '(CrystalClear; Rigaku, 2008)'
_exptl_crystal_colour orange
_exptl_crystal_density_diffrn 1.808
_exptl_crystal_density_method 'not measured'
_exptl_crystal_description block
_exptl_crystal_F_000 2840
_exptl_crystal_size_max 0.21
_exptl_crystal_size_mid 0.15
_exptl_crystal_size_min 0.12
_refine_diff_density_max 1.349
_refine_diff_density_min -1.459
_refine_ls_extinction_method none
_refine_ls_goodness_of_fit_ref 1.090
_refine_ls_hydrogen_treatment constr
_refine_ls_matrix_type full
_refine_ls_number_parameters 532
_refine_ls_number_reflns 9613
_refine_ls_number_restraints 0
_refine_ls_restrained_S_all 1.090
_refine_ls_R_factor_all 0.0474
_refine_ls_R_factor_gt 0.0434
_refine_ls_shift/su_max 0.001
_refine_ls_shift/su_mean 0.000
_refine_ls_structure_factor_coef Fsqd
_refine_ls_weighting_details 'calc w=1/[\s^2^(Fo^2^)+(0.0250P)^2^+23.7331P] where P=(Fo^2^+2Fc^2^)/3'
_refine_ls_weighting_scheme calc
_refine_ls_wR_factor_gt 0.0868
_refine_ls_wR_factor_ref 0.0891
_reflns_number_gt 8961
_reflns_number_total 9613
_reflns_threshold_expression I>2sigma(I)
_cod_data_source_file rz2754.cif
_cod_data_source_block I
_cod_original_sg_symbol_H-M 'P 21/c'
_cod_database_code 2235230
_cod_database_fobs_code 2235230

loop_
_symmetry_equiv_pos_as_xyz
'x, y, z'
'-x, y+1/2, -z+1/2'
'-x, -y, -z'
'x, -y-1/2, z-1/2'

loop_
_atom_site_type_symbol
_atom_site_label
_atom_site_fract_x
_atom_site_fract_y
_atom_site_fract_z
_atom_site_U_iso_or_equiv
_atom_site_adp_type
_atom_site_calc_flag
_atom_site_refinement_flags
_atom_site_occupancy
_atom_site_symmetry_multiplicity
Lu Lu1 0.238835(16) 0.082664(9) 0.82761(3) 0.02424(8) Uani d . 1 1
P P1 0.02402(11) 0.13199(6) 0.81901(17) 0.0313(4) Uani d . 1 1
P P2 0.20044(12) -0.02970(6) 0.70329(18) 0.0335(4) Uani d . 1 1
P P3 0.45726(11) 0.09618(6) 0.73055(18) 0.0328(4) Uani d . 1 1
P P4 0.29341(14) 0.14657(7) 1.09306(19) 0.0420(5) Uani d . 1 1
O O1 0.1061(3) 0.10628(15) 0.8222(4) 0.0312(11) Uani d . 1 1
O O2 0.2079(3) 0.01909(14) 0.7318(4) 0.0313(11) Uani d . 1 1
O O3 0.3745(3) 0.08059(15) 0.7786(5) 0.0346(12) Uani d . 1 1
O O4 0.2722(3) 0.12599(15) 0.9777(4) 0.0337(11) Uani d . 1 1
O O5 0.2536(3) 0.15769(15) 0.7411(5) 0.0356(12) Uani d . 1 1
O O6 0.2249(3) 0.10224(15) 0.6230(4) 0.0353(11) Uani d . 1 1
O O7 0.2285(4) 0.1716(2) 0.5563(5) 0.0651(18) Uani d . 1 1
O O8 0.3020(3) 0.02779(15) 0.9615(5) 0.0366(12) Uani d . 1 1
O O9 0.1691(3) 0.04180(16) 0.9851(5) 0.0360(12) Uani d . 1 1
O O10 0.2374(4) 0.00153(19) 1.1157(5) 0.0559(16) Uani d . 1 1
N N1 0.2363(4) 0.1452(2) 0.6380(6) 0.0401(15) Uani d . 1 1
N N2 0.2366(4) 0.02294(19) 1.0234(6) 0.0357(14) Uani d . 1 1
N N3 -0.0539(3) 0.0967(2) 0.8464(6) 0.0362(14) Uani d . 1 1
N N4 0.0232(4) 0.1731(2) 0.9157(6) 0.0478(18) Uani d . 1 1
N N5 0.0093(4) 0.1550(2) 0.6918(6) 0.0500(18) Uani d . 1 1
N N6 0.1064(4) -0.0476(2) 0.7424(6) 0.0477(18) Uani d . 1 1
N N7 0.2218(4) -0.0359(2) 0.5618(6) 0.0407(15) Uani d . 1 1
N N8 0.2662(4) -0.0648(2) 0.7683(6) 0.0469(17) Uani d . 1 1
N N9 0.5329(4) 0.0698(2) 0.8016(6) 0.0492(18) Uani d . 1 1
N N10 0.4550(4) 0.0869(2) 0.5876(6) 0.0508(18) Uani d . 1 1
N N11 0.4832(4) 0.1491(2) 0.7387(7) 0.054(2) Uani d . 1 1
N N12 0.3944(5) 0.1388(3) 1.1227(8) 0.073(3) Uani d . 1 1
N N13 0.2725(5) 0.2007(2) 1.0903(6) 0.056(2) Uani d . 1 1
N N14 0.2394(6) 0.1242(3) 1.1946(7) 0.070(2) Uani d . 1 1
C C1 -0.1417(5) 0.1059(3) 0.8091(8) 0.054(2) Uani d . 1 1
H H1A -0.1778 0.0814 0.8332 0.081 Uiso calc R 1 1
H H1B -0.1442 0.1088 0.7251 0.081 Uiso calc R 1 1
H H1C -0.1608 0.1336 0.8445 0.081 Uiso calc R 1 1
C C2 -0.0450(5) 0.0644(3) 0.9441(7) 0.045(2) Uani d . 1 1
H H2A -0.0953 0.0462 0.9489 0.068 Uiso calc R 1 1
H H2B -0.0371 0.0808 1.0163 0.068 Uiso calc R 1 1
H H2C 0.0034 0.0453 0.9309 0.068 Uiso calc R 1 1
C C3 -0.0461(6) 0.1832(3) 0.9949(9) 0.063(3) Uani d . 1 1
H H3A -0.0314 0.2090 1.0422 0.095 Uiso calc R 1 1
H H3B -0.0560 0.1575 1.0449 0.095 Uiso calc R 1 1
H H3C -0.0967 0.1896 0.9500 0.095 Uiso calc R 1 1
C C4 0.0899(6) 0.2078(3) 0.9141(10) 0.073(3) Uani d . 1 1
H H4A 0.0799 0.2294 0.9754 0.109 Uiso calc R 1 1
H H4B 0.0891 0.2229 0.8394 0.109 Uiso calc R 1 1
H H4C 0.1444 0.1937 0.9263 0.109 Uiso calc R 1 1
C C5 -0.0347(6) 0.1988(4) 0.6740(11) 0.092(4) Uani d . 1 1
H H5A -0.0367 0.2058 0.5917 0.137 Uiso calc R 1 1
H H5B -0.0043 0.2222 0.7152 0.137 Uiso calc R 1 1
H H5C -0.0916 0.1967 0.7037 0.137 Uiso calc R 1 1
C C6 0.0217(6) 0.1284(5) 0.5869(9) 0.089(4) Uani d . 1 1
H H6A 0.0103 0.1467 0.5189 0.133 Uiso calc R 1 1
H H6B -0.0164 0.1029 0.5872 0.133 Uiso calc R 1 1
H H6C 0.0794 0.1178 0.5849 0.133 Uiso calc R 1 1
C C7 0.0349(5) -0.0171(3) 0.7493(10) 0.063(3) Uani d . 1 1
H H7A -0.0147 -0.0336 0.7725 0.095 Uiso calc R 1 1
H H7B 0.0250 -0.0035 0.6738 0.095 Uiso calc R 1 1
H H7C 0.0470 0.0062 0.8061 0.095 Uiso calc R 1 1
C C8 0.0812(7) -0.0950(3) 0.7221(9) 0.076(3) Uani d . 1 1
H H8A 0.0241 -0.0995 0.7490 0.114 Uiso calc R 1 1
H H8B 0.1192 -0.1147 0.7645 0.114 Uiso calc R 1 1
H H8C 0.0840 -0.1016 0.6396 0.114 Uiso calc R 1 1
C C9 0.1964(6) -0.0015(3) 0.4784(8) 0.060(2) Uani d . 1 1
H H9A 0.2138 -0.0103 0.4011 0.090 Uiso calc R 1 1
H H9B 0.2228 0.0267 0.4991 0.090 Uiso calc R 1 1
H H9C 0.1357 0.0019 0.4796 0.090 Uiso calc R 1 1
C C10 0.2270(6) -0.0819(3) 0.5112(8) 0.061(3) Uani d . 1 1
H H10A 0.2395 -0.0798 0.4290 0.091 Uiso calc R 1 1
H H10B 0.1737 -0.0972 0.5214 0.091 Uiso calc R 1 1
H H10C 0.2714 -0.0986 0.5505 0.091 Uiso calc R 1 1
C C11 0.2564(7) -0.0811(3) 0.8850(10) 0.081(3) Uani d . 1 1
H H11A 0.3029 -0.1010 0.9044 0.121 Uiso calc R 1 1
H H11B 0.2037 -0.0974 0.8908 0.121 Uiso calc R 1 1
H H11C 0.2561 -0.0560 0.9387 0.121 Uiso calc R 1 1
C C12 0.3551(6) -0.0675(4) 0.7344(12) 0.093(4) Uani d . 1 1
H H12A 0.3837 -0.0896 0.7823 0.139 Uiso calc R 1 1
H H12B 0.3816 -0.0384 0.7454 0.139 Uiso calc R 1 1
H H12C 0.3586 -0.0761 0.6533 0.139 Uiso calc R 1 1
C C13 0.5197(5) 0.0278(3) 0.8603(10) 0.071(3) Uani d . 1 1
H H13A 0.5721 0.0181 0.8964 0.107 Uiso calc R 1 1
H H13B 0.5010 0.0054 0.8046 0.107 Uiso calc R 1 1
H H13C 0.4772 0.0316 0.9195 0.107 Uiso calc R 1 1
C C14 0.6230(5) 0.0792(4) 0.7778(10) 0.092(4) Uani d . 1 1
H H14A 0.6581 0.0604 0.8274 0.138 Uiso calc R 1 1
H H14B 0.6349 0.1105 0.7938 0.138 Uiso calc R 1 1
H H14C 0.6348 0.0727 0.6969 0.138 Uiso calc R 1 1
C C15 0.4059(6) 0.0484(3) 0.5418(9) 0.060(2) Uani d . 1 1
H H15A 0.4108 0.0473 0.4578 0.090 Uiso calc R 1 1
H H15B 0.3472 0.0520 0.5625 0.090 Uiso calc R 1 1
H H15C 0.4276 0.0208 0.5752 0.090 Uiso calc R 1 1
C C16 0.5274(7) 0.0983(4) 0.5151(9) 0.092(4) Uani d . 1 1
H H16A 0.5151 0.0905 0.4347 0.138 Uiso calc R 1 1
H H16B 0.5765 0.0817 0.5417 0.138 Uiso calc R 1 1
H H16C 0.5386 0.1302 0.5208 0.138 Uiso calc R 1 1
C C17 0.5150(8) 0.1682(4) 0.8498(10) 0.099(5) Uani d . 1 1
H H17A 0.5273 0.1998 0.8393 0.148 Uiso calc R 1 1
H H17B 0.5660 0.1526 0.8735 0.148 Uiso calc R 1 1
H H17C 0.4726 0.1647 0.9094 0.148 Uiso calc R 1 1
C C18 0.4520(6) 0.1835(3) 0.6577(12) 0.084(4) Uani d . 1 1
H H18A 0.4752 0.2125 0.6795 0.126 Uiso calc R 1 1
H H18B 0.3910 0.1848 0.6608 0.126 Uiso calc R 1 1
H H18C 0.4693 0.1761 0.5793 0.126 Uiso calc R 1 1
C C19 0.4350(6) 0.0961(4) 1.1099(11) 0.086(4) Uani d . 1 1
H H19A 0.4938 0.0986 1.1328 0.129 Uiso calc R 1 1
H H19B 0.4312 0.0865 1.0294 0.129 Uiso calc R 1 1
H H19C 0.4075 0.0742 1.1590 0.129 Uiso calc R 1 1
C C20 0.4496(8) 0.1728(4) 1.1820(13) 0.114(5) Uani d . 1 1
H H20A 0.5060 0.1608 1.1910 0.171 Uiso calc R 1 1
H H20B 0.4269 0.1797 1.2580 0.171 Uiso calc R 1 1
H H20C 0.4515 0.1999 1.1355 0.171 Uiso calc R 1 1
C C21 0.3023(6) 0.2276(3) 0.9914(8) 0.053(2) Uani d . 1 1
H H21A 0.2856 0.2587 1.0019 0.080 Uiso calc R 1 1
H H21B 0.2778 0.2162 0.9198 0.080 Uiso calc R 1 1
H H21C 0.3632 0.2258 0.9874 0.080 Uiso calc R 1 1
C C22 0.2472(8) 0.2263(3) 1.1945(9) 0.089(4) Uani d . 1 1
H H22A 0.2383 0.2574 1.1737 0.133 Uiso calc R 1 1
H H22B 0.2912 0.2243 1.2534 0.133 Uiso calc R 1 1
H H22C 0.1954 0.2139 1.2250 0.133 Uiso calc R 1 1
C C23 0.1475(7) 0.1212(4) 1.1831(10) 0.090(4) Uani d . 1 1
H H23A 0.1246 0.1070 1.2518 0.135 Uiso calc R 1 1
H H23B 0.1331 0.1035 1.1150 0.135 Uiso calc R 1 1
H H23C 0.1240 0.1511 1.1749 0.135 Uiso calc R 1 1
C C24 0.2759(11) 0.1062(5) 1.3055(10) 0.131(6) Uani d . 1 1
H H24A 0.2311 0.0945 1.3534 0.197 Uiso calc R 1 1
H H24B 0.3047 0.1302 1.3469 0.197 Uiso calc R 1 1
H H24C 0.3155 0.0825 1.2881 0.197 Uiso calc R 1 1
W W1 0.717054(16) 0.272631(8) -0.02951(2) 0.02209(8) Uani d . 1 1
Ag Ag1 0.71827(4) 0.234532(19) 0.21013(5) 0.03906(15) Uani d . 1 1
S S1 0.71534(12) 0.31578(6) 0.12878(15) 0.0323(4) Uani d . 1 1
S S2 0.71713(12) 0.19938(6) 0.01126(16) 0.0354(4) Uani d . 1 1
S S3 0.83194(11) 0.28867(7) -0.13097(17) 0.0370(4) Uani d . 1 1
S S4 0.60299(11) 0.28773(7) -0.13470(17) 0.0386(4) Uani d . 1 1

loop_
_atom_site_aniso_label
_atom_site_aniso_U_11
_atom_site_aniso_U_22
_atom_site_aniso_U_33
_atom_site_aniso_U_12
_atom_site_aniso_U_13
_atom_site_aniso_U_23
Lu1 0.02144(14) 0.01924(14) 0.03204(17) -0.00058(10) -0.00007(12) -0.00116(12)
P1 0.0226(9) 0.0375(10) 0.0338(11) 0.0063(7) -0.0011(8) 0.0040(9)
P2 0.0357(10) 0.0240(9) 0.0408(12) -0.0047(7) 0.0058(9) -0.0060(8)
P3 0.0205(8) 0.0332(10) 0.0446(12) -0.0026(7) 0.0030(8) 0.0073(9)
P4 0.0573(13) 0.0304(10) 0.0379(12) -0.0103(9) -0.0165(10) -0.0015(9)
O1 0.023(2) 0.033(3) 0.037(3) 0.0044(19) -0.002(2) -0.002(2)
O2 0.032(3) 0.023(2) 0.039(3) -0.0048(19) -0.001(2) -0.004(2)
O3 0.025(2) 0.033(3) 0.046(3) -0.0040(19) 0.007(2) 0.004(2)
O4 0.035(3) 0.026(2) 0.039(3) -0.004(2) -0.009(2) -0.008(2)
O5 0.044(3) 0.027(3) 0.035(3) -0.005(2) -0.001(2) 0.001(2)
O6 0.043(3) 0.028(3) 0.035(3) -0.003(2) 0.003(2) -0.001(2)
O7 0.105(5) 0.051(4) 0.039(4) -0.015(3) -0.015(3) 0.020(3)
O8 0.026(2) 0.032(3) 0.052(3) -0.001(2) 0.000(2) 0.007(2)
O9 0.030(3) 0.033(3) 0.045(3) -0.003(2) 0.003(2) 0.002(2)
O10 0.058(4) 0.056(4) 0.054(4) -0.004(3) -0.002(3) 0.029(3)
N1 0.043(4) 0.033(4) 0.044(4) -0.001(3) -0.002(3) 0.004(3)
N2 0.035(3) 0.026(3) 0.045(4) -0.002(3) -0.003(3) 0.003(3)
N3 0.027(3) 0.042(4) 0.040(4) 0.001(3) 0.000(3) 0.006(3)
N4 0.036(4) 0.046(4) 0.062(5) 0.006(3) 0.012(3) -0.009(4)
N5 0.038(4) 0.066(5) 0.046(4) -0.001(3) -0.002(3) 0.021(4)
N6 0.043(4) 0.038(4) 0.062(5) -0.016(3) 0.015(3) -0.020(3)
N7 0.048(4) 0.036(3) 0.038(4) -0.007(3) 0.007(3) -0.005(3)
N8 0.063(4) 0.030(3) 0.049(4) 0.009(3) 0.012(4) 0.003(3)
N9 0.027(3) 0.060(4) 0.060(5) 0.002(3) 0.004(3) 0.032(4)
N10 0.042(4) 0.067(5) 0.044(4) -0.015(3) 0.007(3) 0.007(4)
N11 0.039(4) 0.038(4) 0.085(6) -0.007(3) 0.008(4) 0.004(4)
N12 0.079(6) 0.054(5) 0.086(7) -0.021(4) -0.055(5) -0.002(5)
N13 0.096(6) 0.034(4) 0.039(4) -0.011(4) -0.004(4) -0.009(3)
N14 0.104(7) 0.053(5) 0.052(5) -0.029(4) -0.006(5) 0.006(4)
C1 0.034(4) 0.075(6) 0.052(6) 0.000(4) -0.004(4) 0.013(5)
C2 0.036(4) 0.050(5) 0.050(5) 0.001(3) 0.008(4) 0.005(4)
C3 0.064(6) 0.045(5) 0.082(8) 0.020(4) 0.025(5) -0.006(5)
C4 0.068(6) 0.046(5) 0.104(9) -0.004(5) 0.016(6) -0.019(6)
C5 0.064(7) 0.095(8) 0.115(10) 0.012(6) -0.007(6) 0.077(8)
C6 0.056(6) 0.171(12) 0.039(6) -0.017(7) -0.006(5) -0.001(7)
C7 0.042(5) 0.057(6) 0.092(8) -0.007(4) -0.003(5) 0.003(6)
C8 0.093(8) 0.054(6) 0.081(8) -0.045(5) 0.030(6) -0.023(6)
C9 0.078(7) 0.059(6) 0.042(5) -0.006(5) 0.000(5) -0.010(5)
C10 0.080(6) 0.045(5) 0.058(6) -0.015(4) 0.020(5) -0.027(5)
C11 0.105(9) 0.057(6) 0.081(8) 0.028(6) 0.006(7) 0.020(6)
C12 0.065(7) 0.093(8) 0.120(11) 0.024(6) 0.008(7) 0.016(8)
C13 0.034(5) 0.062(6) 0.117(10) 0.007(4) 0.012(5) 0.036(6)
C14 0.026(4) 0.140(10) 0.110(9) -0.002(5) 0.006(5) 0.088(8)
C15 0.055(5) 0.068(6) 0.058(6) 0.002(5) 0.003(5) -0.005(5)
C16 0.073(7) 0.142(11) 0.060(7) -0.042(7) 0.020(6) 0.011(7)
C17 0.116(10) 0.088(8) 0.094(9) -0.064(7) 0.046(8) -0.049(7)
C18 0.052(6) 0.043(5) 0.158(12) 0.002(4) 0.008(6) 0.049(7)
C19 0.064(7) 0.074(7) 0.119(11) 0.005(5) -0.046(7) 0.016(7)
C20 0.123(11) 0.094(9) 0.124(12) -0.044(8) -0.065(9) -0.002(9)
C21 0.080(6) 0.036(5) 0.043(5) -0.012(4) 0.007(5) 0.001(4)
C22 0.156(12) 0.055(6) 0.055(7) -0.020(6) 0.029(7) -0.021(5)
C23 0.110(9) 0.094(8) 0.066(8) -0.046(7) 0.038(7) -0.011(6)
C24 0.223(18) 0.125(12) 0.045(7) 0.019(11) 0.012(9) 0.041(8)
W1 0.02831(14) 0.02062(14) 0.01730(14) 0.00242(10) -0.00181(10) -0.00090(10)
Ag1 0.0615(4) 0.0361(3) 0.0195(3) -0.0005(3) -0.0008(3) 0.0021(2)
S1 0.0505(11) 0.0232(9) 0.0231(9) -0.0008(7) -0.0008(8) -0.0063(7)
S2 0.0579(12) 0.0204(8) 0.0280(10) 0.0045(8) -0.0013(8) -0.0028(7)
S3 0.0350(10) 0.0480(11) 0.0281(10) -0.0060(8) 0.0023(8) -0.0013(9)
S4 0.0345(10) 0.0521(12) 0.0290(10) 0.0163(8) -0.0073(8) -0.0039(9)

loop_
_atom_type_symbol
_atom_type_description
_atom_type_scat_dispersion_real
_atom_type_scat_dispersion_imag
_atom_type_scat_source
C C 0.0033 0.0016 'International Tables Vol C Tables 4.2.6.8 and 6.1.1.4'
H H 0.0000 0.0000 'International Tables Vol C Tables 4.2.6.8 and 6.1.1.4'
Ag Ag -0.8971 1.1015 'International Tables Vol C Tables 4.2.6.8 and 6.1.1.4'
Lu Lu -0.4720 5.8584 'International Tables Vol C Tables 4.2.6.8 and 6.1.1.4'
N N 0.0061 0.0033 'International Tables Vol C Tables 4.2.6.8 and 6.1.1.4'
O O 0.0106 0.0060 'International Tables Vol C Tables 4.2.6.8 and 6.1.1.4'
P P 0.1023 0.0942 'International Tables Vol C Tables 4.2.6.8 and 6.1.1.4'
S S 0.1246 0.1234 'International Tables Vol C Tables 4.2.6.8 and 6.1.1.4'
W W -0.8490 6.8722 'International Tables Vol C Tables 4.2.6.8 and 6.1.1.4'

loop_
_geom_angle_atom_site_label_1
_geom_angle_atom_site_label_2
_geom_angle_atom_site_label_3
_geom_angle_site_symmetry_1
_geom_angle_site_symmetry_3
_geom_angle
O4 Lu1 O1 . . 93.25(17)
O4 Lu1 O3 . . 89.36(18)
O1 Lu1 O3 . . 156.72(17)
O4 Lu1 O2 . . 157.54(18)
O1 Lu1 O2 . . 92.89(16)
O3 Lu1 O2 . . 93.46(17)
O4 Lu1 O6 . . 129.22(17)
O1 Lu1 O6 . . 79.56(17)
O3 Lu1 O6 . . 80.90(18)
O2 Lu1 O6 . . 73.18(16)
O4 Lu1 O8 . . 78.87(17)
O1 Lu1 O8 . . 127.65(16)
O3 Lu1 O8 . . 75.54(16)
O2 Lu1 O8 . . 80.28(17)
O6 Lu1 O8 . . 143.11(16)
O4 Lu1 O9 . . 79.69(17)
O1 Lu1 O9 . . 75.17(17)
O3 Lu1 O9 . . 127.97(17)
O2 Lu1 O9 . . 81.05(17)
O6 Lu1 O9 . . 142.66(16)
O8 Lu1 O9 . . 52.48(15)
O4 Lu1 O5 . . 76.22(18)
O1 Lu1 O5 . . 78.13(16)
O3 Lu1 O5 . . 80.06(16)
O2 Lu1 O5 . . 126.22(17)
O6 Lu1 O5 . . 53.04(16)
O8 Lu1 O5 . . 145.06(16)
O9 Lu1 O5 . . 142.63(16)
O4 Lu1 N1 . . 102.39(19)
O1 Lu1 N1 . . 76.47(17)
O3 Lu1 N1 . . 80.37(18)
O2 Lu1 N1 . . 100.05(18)
O6 Lu1 N1 . . 26.90(17)
O8 Lu1 N1 . . 155.87(16)
O9 Lu1 N1 . . 151.64(17)
O5 Lu1 N1 . . 26.18(16)
O4 Lu1 N2 . . 75.86(18)
O1 Lu1 N2 . . 101.52(17)
O3 Lu1 N2 . . 101.54(17)
O2 Lu1 N2 . . 81.75(17)
O6 Lu1 N2 . . 154.92(16)
O8 Lu1 N2 . . 26.21(15)
O9 Lu1 N2 . . 26.44(15)
O5 Lu1 N2 . . 152.00(17)
N1 Lu1 N2 . . 177.33(18)
O1 P1 N5 . . 110.6(3)
O1 P1 N4 . . 111.8(3)
N5 P1 N4 . . 106.8(4)
O1 P1 N3 . . 108.6(3)
N5 P1 N3 . . 109.6(3)
N4 P1 N3 . . 109.4(3)
O2 P2 N8 . . 117.9(3)
O2 P2 N6 . . 108.9(3)
N8 P2 N6 . . 104.0(4)
O2 P2 N7 . . 107.7(3)
N8 P2 N7 . . 103.7(3)
N6 P2 N7 . . 114.8(3)
O3 P3 N11 . . 119.9(3)
O3 P3 N9 . . 107.8(3)
N11 P3 N9 . . 104.5(4)
O3 P3 N10 . . 107.5(3)
N11 P3 N10 . . 102.7(4)
N9 P3 N10 . . 114.7(4)
O4 P4 N14 . . 111.0(4)
O4 P4 N13 . . 109.9(3)
N14 P4 N13 . . 108.2(4)
O4 P4 N12 . . 109.6(4)
N14 P4 N12 . . 108.5(5)
N13 P4 N12 . . 109.6(4)
P1 O1 Lu1 . . 168.0(3)
P2 O2 Lu1 . . 161.0(3)
P3 O3 Lu1 . . 158.9(3)
P4 O4 Lu1 . . 168.3(3)
N1 O5 Lu1 . . 95.1(4)
N1 O6 Lu1 . . 95.5(4)
N2 O8 Lu1 . . 95.5(4)
N2 O9 Lu1 . . 95.2(4)
O7 N1 O5 . . 122.9(6)
O7 N1 O6 . . 120.9(7)
O5 N1 O6 . . 116.1(6)
O7 N1 Lu1 . . 175.0(5)
O5 N1 Lu1 . . 58.7(3)
O6 N1 Lu1 . . 57.6(3)
O10 N2 O8 . . 122.3(6)
O10 N2 O9 . . 121.5(6)
O8 N2 O9 . . 116.2(6)
O10 N2 Lu1 . . 172.6(5)
O8 N2 Lu1 . . 58.3(3)
O9 N2 Lu1 . . 58.4(3)
C1 N3 C2 . . 115.0(6)
C1 N3 P1 . . 122.0(5)
C2 N3 P1 . . 119.2(5)
C3 N4 C4 . . 113.9(7)
C3 N4 P1 . . 125.4(6)
C4 N4 P1 . . 119.9(6)
C6 N5 C5 . . 115.4(9)
C6 N5 P1 . . 119.5(7)
C5 N5 P1 . . 123.6(7)
C7 N6 C8 . . 113.2(7)
C7 N6 P2 . . 121.3(6)
C8 N6 P2 . . 120.4(6)
C9 N7 C10 . . 114.0(7)
C9 N7 P2 . . 120.2(5)
C10 N7 P2 . . 119.5(5)
C11 N8 C12 . . 109.9(8)
C11 N8 P2 . . 124.3(6)
C12 N8 P2 . . 121.3(6)
C13 N9 C14 . . 113.3(6)
C13 N9 P3 . . 122.7(5)
C14 N9 P3 . . 121.2(5)
C16 N10 C15 . . 113.0(8)
C16 N10 P3 . . 120.8(6)
C15 N10 P3 . . 119.0(6)
C18 N11 C17 . . 112.7(8)
C18 N11 P3 . . 123.8(7)
C17 N11 P3 . . 120.4(7)
C19 N12 C20 . . 112.6(9)
C19 N12 P4 . . 122.6(6)
C20 N12 P4 . . 124.2(8)
C21 N13 C22 . . 115.8(7)
C21 N13 P4 . . 118.8(6)
C22 N13 P4 . . 123.0(7)
C23 N14 C24 . . 115.6(9)
C23 N14 P4 . . 120.0(7)
C24 N14 P4 . . 124.4(9)
N3 C1 H1A . . 109.5
N3 C1 H1B . . 109.5
H1A C1 H1B . . 109.5
N3 C1 H1C . . 109.5
H1A C1 H1C . . 109.5
H1B C1 H1C . . 109.5
N3 C2 H2A . . 109.5
N3 C2 H2B . . 109.5
H2A C2 H2B . . 109.5
N3 C2 H2C . . 109.5
H2A C2 H2C . . 109.5
H2B C2 H2C . . 109.5
N4 C3 H3A . . 109.5
N4 C3 H3B . . 109.5
H3A C3 H3B . . 109.5
N4 C3 H3C . . 109.5
H3A C3 H3C . . 109.5
H3B C3 H3C . . 109.5
N4 C4 H4A . . 109.5
N4 C4 H4B . . 109.5
H4A C4 H4B . . 109.5
N4 C4 H4C . . 109.5
H4A C4 H4C . . 109.5
H4B C4 H4C . . 109.5
N5 C5 H5A . . 109.5
N5 C5 H5B . . 109.5
H5A C5 H5B . . 109.5
N5 C5 H5C . . 109.5
H5A C5 H5C . . 109.5
H5B C5 H5C . . 109.5
N5 C6 H6A . . 109.5
N5 C6 H6B . . 109.5
H6A C6 H6B . . 109.5
N5 C6 H6C . . 109.5
H6A C6 H6C . . 109.5
H6B C6 H6C . . 109.5
N6 C7 H7A . . 109.5
N6 C7 H7B . . 109.5
H7A C7 H7B . . 109.5
N6 C7 H7C . . 109.5
H7A C7 H7C . . 109.5
H7B C7 H7C . . 109.5
N6 C8 H8A . . 109.5
N6 C8 H8B . . 109.5
H8A C8 H8B . . 109.5
N6 C8 H8C . . 109.5
H8A C8 H8C . . 109.5
H8B C8 H8C . . 109.5
N7 C9 H9A . . 109.5
N7 C9 H9B . . 109.5
H9A C9 H9B . . 109.5
N7 C9 H9C . . 109.5
H9A C9 H9C . . 109.5
H9B C9 H9C . . 109.5
N7 C10 H10A . . 109.5
N7 C10 H10B . . 109.5
H10A C10 H10B . . 109.5
N7 C10 H10C . . 109.5
H10A C10 H10C . . 109.5
H10B C10 H10C . . 109.5
N8 C11 H11A . . 109.5
N8 C11 H11B . . 109.5
H11A C11 H11B . . 109.5
N8 C11 H11C . . 109.5
H11A C11 H11C . . 109.5
H11B C11 H11C . . 109.5
N8 C12 H12A . . 109.5
N8 C12 H12B . . 109.5
H12A C12 H12B . . 109.5
N8 C12 H12C . . 109.5
H12A C12 H12C . . 109.5
H12B C12 H12C . . 109.5
N9 C13 H13A . . 109.5
N9 C13 H13B . . 109.5
H13A C13 H13B . . 109.5
N9 C13 H13C . . 109.5
H13A C13 H13C . . 109.5
H13B C13 H13C . . 109.5
N9 C14 H14A . . 109.5
N9 C14 H14B . . 109.5
H14A C14 H14B . . 109.5
N9 C14 H14C . . 109.5
H14A C14 H14C . . 109.5
H14B C14 H14C . . 109.5
N10 C15 H15A . . 109.5
N10 C15 H15B . . 109.5
H15A C15 H15B . . 109.5
N10 C15 H15C . . 109.5
H15A C15 H15C . . 109.5
H15B C15 H15C . . 109.5
N10 C16 H16A . . 109.5
N10 C16 H16B . . 109.5
H16A C16 H16B . . 109.5
N10 C16 H16C . . 109.5
H16A C16 H16C . . 109.5
H16B C16 H16C . . 109.5
N11 C17 H17A . . 109.5
N11 C17 H17B . . 109.5
H17A C17 H17B . . 109.5
N11 C17 H17C . . 109.5
H17A C17 H17C . . 109.5
H17B C17 H17C . . 109.5
N11 C18 H18A . . 109.5
N11 C18 H18B . . 109.5
H18A C18 H18B . . 109.5
N11 C18 H18C . . 109.5
H18A C18 H18C . . 109.5
H18B C18 H18C . . 109.5
N12 C19 H19A . . 109.5
N12 C19 H19B . . 109.5
H19A C19 H19B . . 109.5
N12 C19 H19C . . 109.5
H19A C19 H19C . . 109.5
H19B C19 H19C . . 109.5
N12 C20 H20A . . 109.5
N12 C20 H20B . . 109.5
H20A C20 H20B . . 109.5
N12 C20 H20C . . 109.5
H20A C20 H20C . . 109.5
H20B C20 H20C . . 109.5
N13 C21 H21A . . 109.5
N13 C21 H21B . . 109.5
H21A C21 H21B . . 109.5
N13 C21 H21C . . 109.5
H21A C21 H21C . . 109.5
H21B C21 H21C . . 109.5
N13 C22 H22A . . 109.5
N13 C22 H22B . . 109.5
H22A C22 H22B . . 109.5
N13 C22 H22C . . 109.5
H22A C22 H22C . . 109.5
H22B C22 H22C . . 109.5
N14 C23 H23A . . 109.5
N14 C23 H23B . . 109.5
H23A C23 H23B . . 109.5
N14 C23 H23C . . 109.5
H23A C23 H23C . . 109.5
H23B C23 H23C . . 109.5
N14 C24 H24A . . 109.5
N14 C24 H24B . . 109.5
H24A C24 H24B . . 109.5
N14 C24 H24C . . 109.5
H24A C24 H24C . . 109.5
H24B C24 H24C . . 109.5
S4 W1 S3 . . 109.89(7)
S4 W1 S1 . . 108.20(7)
S3 W1 S1 . . 108.67(7)
S4 W1 S2 . . 108.19(8)
S3 W1 S2 . . 108.73(7)
S1 W1 S2 . . 113.13(7)
S4 W1 Ag1 . . 125.49(6)
S3 W1 Ag1 . . 124.61(6)
S1 W1 Ag1 . . 57.67(5)
S2 W1 Ag1 . . 55.48(5)
S4 W1 Ag1 . 4_565 58.85(5)
S3 W1 Ag1 . 4_565 58.65(6)
S1 W1 Ag1 . 4_565 148.83(5)
S2 W1 Ag1 . 4_565 98.03(5)
Ag1 W1 Ag1 . 4_565 153.503(12)
S2 Ag1 S1 . . 93.51(6)
S2 Ag1 S3 . 4_566 121.16(6)
S1 Ag1 S3 . 4_566 120.13(6)
S2 Ag1 S4 . 4_566 120.53(7)
S1 Ag1 S4 . 4_566 117.74(6)
S3 Ag1 S4 4_566 4_566 86.61(6)
S2 Ag1 W1 . . 47.03(4)
S1 Ag1 W1 . . 46.49(4)
S3 Ag1 W1 4_566 . 137.38(5)
S4 Ag1 W1 4_566 . 135.95(5)
S2 Ag1 W1 . 4_566 151.28(5)
S1 Ag1 W1 . 4_566 115.17(4)
S3 Ag1 W1 4_566 4_566 45.90(4)
S4 Ag1 W1 4_566 4_566 45.61(4)
W1 Ag1 W1 . 4_566 161.66(2)
W1 S1 Ag1 . . 75.84(5)
W1 S2 Ag1 . . 77.49(5)
W1 S3 Ag1 . 4_565 75.45(6)
W1 S4 Ag1 . 4_565 75.54(6)

loop_
_geom_bond_atom_site_label_1
_geom_bond_atom_site_label_2
_geom_bond_site_symmetry_2
_geom_bond_distance
Lu1 O4 . 2.193(5)
Lu1 O1 . 2.199(4)
Lu1 O3 . 2.210(4)
Lu1 O2 . 2.221(4)
Lu1 O6 . 2.407(5)
Lu1 O8 . 2.429(5)
Lu1 O9 . 2.429(5)
Lu1 O5 . 2.435(5)
Lu1 N1 . 2.838(7)
Lu1 N2 . 2.841(6)
P1 O1 . 1.497(4)
P1 N5 . 1.613(7)
P1 N4 . 1.637(7)
P1 N3 . 1.640(6)
P2 O2 . 1.480(5)
P2 N8 . 1.634(7)
P2 N6 . 1.635(6)
P2 N7 . 1.658(7)
P3 O3 . 1.488(4)
P3 N11 . 1.615(7)
P3 N9 . 1.630(6)
P3 N10 . 1.650(7)
P4 O4 . 1.482(5)
P4 N14 . 1.585(8)
P4 N13 . 1.631(7)
P4 N12 . 1.635(8)
O5 N1 . 1.257(8)
O6 N1 . 1.290(7)
O7 N1 . 1.219(8)
O8 N2 . 1.260(7)
O9 N2 . 1.270(7)
O10 N2 . 1.225(8)
N3 C1 . 1.465(9)
N3 C2 . 1.470(10)
N4 C3 . 1.452(10)
N4 C4 . 1.465(10)
N5 C6 . 1.444(12)
N5 C5 . 1.477(11)
N6 C7 . 1.441(10)
N6 C8 . 1.470(10)
N7 C9 . 1.442(11)
N7 C10 . 1.477(9)
N8 C11 . 1.423(12)
N8 C12 . 1.455(11)
N9 C13 . 1.423(10)
N9 C14 . 1.470(9)
N10 C16 . 1.452(10)
N10 C15 . 1.464(11)
N11 C18 . 1.455(11)
N11 C17 . 1.468(13)
N12 C19 . 1.422(12)
N12 C20 . 1.484(12)
N13 C21 . 1.459(10)
N13 C22 . 1.464(11)
N14 C23 . 1.451(13)
N14 C24 . 1.479(14)
C1 H1A . 0.9600
C1 H1B . 0.9600
C1 H1C . 0.9600
C2 H2A . 0.9600
C2 H2B . 0.9600
C2 H2C . 0.9600
C3 H3A . 0.9600
C3 H3B . 0.9600
C3 H3C . 0.9600
C4 H4A . 0.9600
C4 H4B . 0.9600
C4 H4C . 0.9600
C5 H5A . 0.9600
C5 H5B . 0.9600
C5 H5C . 0.9600
C6 H6A . 0.9600
C6 H6B . 0.9600
C6 H6C . 0.9600
C7 H7A . 0.9600
C7 H7B . 0.9600
C7 H7C . 0.9600
C8 H8A . 0.9600
C8 H8B . 0.9600
C8 H8C . 0.9600
C9 H9A . 0.9600
C9 H9B . 0.9600
C9 H9C . 0.9600
C10 H10A . 0.9600
C10 H10B . 0.9600
C10 H10C . 0.9600
C11 H11A . 0.9600
C11 H11B . 0.9600
C11 H11C . 0.9600
C12 H12A . 0.9600
C12 H12B . 0.9600
C12 H12C . 0.9600
C13 H13A . 0.9600
C13 H13B . 0.9600
C13 H13C . 0.9600
C14 H14A . 0.9600
C14 H14B . 0.9600
C14 H14C . 0.9600
C15 H15A . 0.9600
C15 H15B . 0.9600
C15 H15C . 0.9600
C16 H16A . 0.9600
C16 H16B . 0.9600
C16 H16C . 0.9600
C17 H17A . 0.9600
C17 H17B . 0.9600
C17 H17C . 0.9600
C18 H18A . 0.9600
C18 H18B . 0.9600
C18 H18C . 0.9600
C19 H19A . 0.9600
C19 H19B . 0.9600
C19 H19C . 0.9600
C20 H20A . 0.9600
C20 H20B . 0.9600
C20 H20C . 0.9600
C21 H21A . 0.9600
C21 H21B . 0.9600
C21 H21C . 0.9600
C22 H22A . 0.9600
C22 H22B . 0.9600
C22 H22C . 0.9600
C23 H23A . 0.9600
C23 H23B . 0.9600
C23 H23C . 0.9600
C24 H24A . 0.9600
C24 H24B . 0.9600
C24 H24C . 0.9600
W1 S4 . 2.1917(19)
W1 S3 . 2.2034(18)
W1 S1 . 2.2059(17)
W1 S2 . 2.2105(17)
W1 Ag1 . 2.9492(8)
W1 Ag1 4_565 2.9701(8)
Ag1 S2 . 2.4890(19)
Ag1 S1 . 2.5699(18)
Ag1 S3 4_566 2.621(2)
Ag1 S4 4_566 2.625(2)
Ag1 W1 4_566 2.9701(8)
S3 Ag1 4_565 2.621(2)
S4 Ag1 4_565 2.625(2)
